data_1562453
loop_
_publ_author_name
'Piccinelli, Fabio'
'Pedroni, Marco'
'Cagliero, Stefano'
'Speghini, Adolfo'
'Bettinelli, Marco'

_publ_section_title
;
 Structural study of Ca2Gd2Ge2O9 and optical spectroscopy of the Eu3+
 dopant ion
;
_journal_name_full 'Journal of Solid State Chemistry'
_journal_page_first 180
_journal_page_last 184
_journal_paper_doi 10.1016/j.jssc.2014.01.025
_journal_volume 212
_journal_year 2014
_chemical_formula_moiety Ca2Gd2Ge2O9
_chemical_formula_sum 'Ca2 Gd2 Ge2 O9'
_chemical_formula_weight 683.93
_space_group_IT_number 62
_space_group_name_Hall '-P 2ac 2n'
_space_group_name_H-M_alt 'P n m a'
_symmetry_cell_setting orthorhombic
_symmetry_space_group_name_Hall '-P 2ac 2n'
_symmetry_space_group_name_H-M 'P n m a'
_cell_angle_alpha 90.0
_cell_angle_beta 90.0
_cell_angle_gamma 90.0
_cell_formula_units_Z 2
_cell_length_a 10.66898(9)
_cell_length_b 3.79866(3)
_cell_length_c 10.69317(8)
_cell_measurement_temperature 293
_cell_volume 433.371(6)
_computing_structure_refinement GSAS
_diffrn_ambient_temperature 298
_diffrn_radiation_polarisn_ratio 0.954
_diffrn_radiation_probe x-ray
_diffrn_radiation_type synchrotron
_diffrn_radiation_wavelength 0.619866
_diffrn_source synchrotron
_exptl_absorpt_correction_T_max 0.07594
_exptl_absorpt_correction_T_min 0.04710
_exptl_absorpt_process_details
;   GSAS Absorption/surface roughness correction: function number 0
 Debye-Scherrer absorption correction
Term (= MU.r/wave) =      3.2260    
Correction is not refined.
;
_pd_calc_method 'Rietveld Refinement'
_pd_instr_location ' ?'
_pd_meas_2theta_range_inc 0.005
_pd_meas_2theta_range_max 59.995
_pd_meas_2theta_range_min 3.0
_pd_meas_number_of_points 11400
_pd_phase_name 'from C:/Users/Fabio/Documents/Polveri/Stefano Cagliero/Ca2Y2Si2O9('
_pd_prep_pressure 101
_pd_prep_temperature 1673
_pd_proc_2theta_range_inc 0.005
_pd_proc_2theta_range_max 60.00385
_pd_proc_2theta_range_min 3.00885
_pd_proc_info_datetime 2013-10-08T12:50:07
_pd_proc_info_excluded_regions ' ?'
_pd_proc_ls_background_function
;   GSAS Background function number 1 with 24 terms.
 Shifted Chebyshev function of 1st kind
       1:    105.964     2:   -67.8527     3:    10.9697     4:    3.32576    
      5:   -6.25582     6:    10.2990     7:   -8.99722     8:    7.97664    
      9:    1.47207    10:   -4.71819    11:    7.05693    12:   -3.95100    
     13:   0.482015    14:    4.50006    15:   -5.71559    16:    6.08140    
     17:   -2.01150    18:  -0.207551    19:    2.57129    20:   -1.66571    
     21:    1.78354    22:   -1.05763    23:   0.811864    24:   0.267876    
;
_pd_proc_ls_peak_cutoff 0.0010
_pd_proc_ls_profile_function
;
CW Profile function number 2 with  18 terms
 Profile coefficients for Simpson's rule integration of pseudovoigt function
 C.J. Howard (1982). J. Appl. Cryst.,15,615-620.
 P. Thompson, D.E. Cox & J.B. Hastings (1987). J. Appl. Cryst.,20,79-83.
 #1(GU)   =   22.908 #2(GV)   =   -3.446 #3(GW)   =    1.564
 #4(LX)   =    0.041 #5(LY)   =    8.754 #6(trns) =    0.000
 #7(asym) =  -0.1295 #8(shft) =   0.0000 #9(GP)   =    0.000
 #10(stec)=     0.00 #11(ptec)=     0.00 #12(sfec)=     0.00
 #13(L11) =    0.000 #14(L22) =    0.000 #15(L33) =    0.000
 #16(L12) =    0.000 #17(L13) =    0.000 #18(L23) =    0.000
 Peak tails are ignored  where the intensity is below 0.0010 times the peak
   Aniso. broadening axis   0.0   0.0   1.0
;
_pd_proc_ls_prof_R_factor 0.0792
_pd_proc_ls_prof_wR_expected 0.0755
_pd_proc_ls_prof_wR_factor 0.1060
_pd_proc_number_of_points 11400
_pd_spec_mount_mode transmission
_pd_spec_shape cylinder
_refine_ls_goodness_of_fit_all 1.24
_refine_ls_matrix_type full
_refine_ls_number_parameters 62
_refine_ls_number_restraints 0
_refine_ls_R_Fsqd_factor 0.0745
_refine_ls_shift/su_max 0.03
_refine_ls_shift/su_mean 0.00
_reflns_d_resolution_high 0.620
_reflns_d_resolution_low 7.548
_reflns_limit_h_max 17
_reflns_limit_h_min 0
_reflns_limit_k_max 6
_reflns_limit_k_min 0
_reflns_limit_l_max 17
_reflns_limit_l_min 0
_reflns_number_total 1063
_cod_data_source_file JSSC-2014-212-180.cif
_cod_data_source_block CA2GD2GE2O9
_cod_original_cell_volume 433.371(4)
_cod_original_sg_symbol_Hall -P2ac2n
_cod_original_formula_sum 'Ca2.00 Gd2.00 Ge2.00 O9.00'
_cod_database_code 1562453

loop_
_symmetry_equiv_pos_site_id
_symmetry_equiv_pos_as_xyz
1 +x,+y,+z
2 -x+1/2,+y+1/2,+z+1/2
3 +x,-y+1/2,+z
4 -x+1/2,-y,+z+1/2
-1 -x,-y,-z
-2 +x+1/2,-y+1/2,-z+1/2
-3 -x,+y+1/2,-z
-4 +x+1/2,+y,-z+1/2

loop_
_atom_site_type_symbol
_atom_site_label
_atom_site_fract_x
_atom_site_fract_y
_atom_site_fract_z
_atom_site_occupancy
_atom_site_thermal_displace_type
_atom_site_U_iso_or_equiv
_atom_site_symmetry_multiplicity
Ca Ca1 0.09849(23) 0.25 0.70543(19) 0.675(3) Uiso 0.0048(6) 4
Gd Gd1 0.09849(23) 0.25 0.70543(19) 0.325(3) Uiso 0.0048(6) 4
Ca Ca2 0.11544(17) 0.25 0.07659(12) 0.325(3) Uiso 0.00354(4) 4
Gd Gd2 0.11544(17) 0.25 0.07659(12) 0.675(3) Uiso 0.00354(4) 4
Ge Ge1 0.17814(25) 0.1969(11) 0.38027(28) 0.5 Uiso 0.0107(8) 8
O O1 0.0221(8) 0.25 0.3391(13) 1.0 Uiso 0.0508(32) 4
O O2 0.2370(12) 0.182(6) 0.5290(7) 0.5 Uiso 0.056(5) 8
O O3 0.2683(11) 0.25 0.2458(9) 1.0 Uiso 0.0432(32) 4
O O4 0.2858(19) 0.25 0.8882(27) 0.5 Uiso 0.048(5) 4
O O5 0.4955(11) 0.25 0.6054(13) 1.0 Uiso 0.0508(32) 4
